data_2242508
loop_
_publ_author_name
'Partl, Gabriel Julian'
'Nussbaumer, Felix'
'Schlapp-Hackl, Inge'
'Schuh, Walter'
'Kopacka, Holger'
'Wurst, Klaus'
'Peringer, Paul'

_publ_section_title
;
 Crystal structures of four new iridium complexes, each containing a
 highly flexible carbodiphosphorane PCP pincer ligand
;
_journal_coeditor_code SU5440
_journal_issue 6
_journal_name_full 'Acta Crystallographica Section E'
_journal_page_first 846
_journal_page_last 852
_journal_paper_doi 10.1107/S2056989018007569
_journal_volume 74
_journal_year 2018
_chemical_formula_iupac '[Ir (C51 H45 P4) (C8 H12)] (C F3 S O3)2, C H3 C O2 C2 H5, C H2 Cl2'
_chemical_formula_moiety '[(C8 H12) Ir (C51 H45 P4)], 2(F3 C S O3), C H3 C O2 C2 H5, C H2 Cl2'
_chemical_formula_sum 'C66 H67 Cl2 F6 Ir O8 P4 S2'
_chemical_formula_weight 1553.30
_chemical_name_systematic
'(Cycloocta-1,5-diene)(1,1,3,3,5,5,7,7-octaphenyl-1,7-diphospha-3,5-diphosphoniaheptan-4-yl)iridium(I) bis(trifluoromethanesulfonate)--ethyl acetate--dichloromethane (1/1/1)'
_space_group_IT_number 2
_symmetry_cell_setting triclinic
_symmetry_space_group_name_Hall '-P 1'
_symmetry_space_group_name_H-M 'P -1'
_atom_sites_solution_hydrogens geom
_atom_sites_solution_primary direct
_atom_sites_solution_secondary difmap
_audit_creation_method SHELXL-97
_cell_angle_alpha 68.9490(10)
_cell_angle_beta 74.4260(10)
_cell_angle_gamma 70.2560(10)
_cell_formula_units_Z 2
_cell_length_a 13.3105(2)
_cell_length_b 14.3109(3)
_cell_length_c 19.8482(3)
_cell_measurement_reflns_used 37798
_cell_measurement_temperature 233(2)
_cell_measurement_theta_max 25.0
_cell_measurement_theta_min 1.0
_cell_volume 3274.11(10)
_computing_cell_refinement
;
COLLECT (Nonius, 1998)
;
_computing_data_collection
;
COLLECT (Nonius, 1998)
;
_computing_data_reduction
;
DENZO and SCALEPACK (Otwinowski & Minor, 1997)
;
_computing_molecular_graphics
;
Ortep-3 for Windows (Farrugia, 2012) and Mercury (Macrae <i>et al.</i>,
2008)
;
_computing_publication_material
;
SHELXL97 (Sheldrick, 2008) and publCIF (Westrip, 2010)
;
_computing_structure_refinement
;
SHELXL97 (Sheldrick, 2008)
;
_computing_structure_solution
;
SHELXS97 (Sheldrick, 2008)
;
_diffrn_ambient_temperature 233(2)
_diffrn_measured_fraction_theta_full 0.992
_diffrn_measured_fraction_theta_max 0.992
_diffrn_measurement_device_type 'Nonius KappaCCD'
_diffrn_measurement_method 'phi- and omega-scans'
_diffrn_radiation_monochromator graphite
_diffrn_radiation_source 'fine-focus sealed tube'
_diffrn_radiation_type MoK\a
_diffrn_radiation_wavelength 0.71073
_diffrn_reflns_av_R_equivalents 0.0266
_diffrn_reflns_av_sigmaI/netI 0.0383
_diffrn_reflns_limit_h_max 15
_diffrn_reflns_limit_h_min -15
_diffrn_reflns_limit_k_max 16
_diffrn_reflns_limit_k_min -16
_diffrn_reflns_limit_l_max 23
_diffrn_reflns_limit_l_min -23
_diffrn_reflns_number 20473
_diffrn_reflns_theta_full 24.84
_diffrn_reflns_theta_max 24.84
_diffrn_reflns_theta_min 1.58
_diffrn_standards_number 0
_exptl_absorpt_coefficient_mu 2.354
_exptl_absorpt_correction_type none
_exptl_crystal_colour colorless
_exptl_crystal_density_diffrn 1.576
_exptl_crystal_density_method 'not measured'
_exptl_crystal_description prism
_exptl_crystal_F_000 1568
_exptl_crystal_size_max 0.21
_exptl_crystal_size_mid 0.10
_exptl_crystal_size_min 0.06
_refine_diff_density_max 0.582
_refine_diff_density_min -0.682
_refine_ls_extinction_method none
_refine_ls_goodness_of_fit_ref 1.026
_refine_ls_hydrogen_treatment mixed
_refine_ls_matrix_type full
_refine_ls_number_parameters 976
_refine_ls_number_reflns 11235
_refine_ls_number_restraints 5
_refine_ls_restrained_S_all 1.025
_refine_ls_R_factor_all 0.0307
_refine_ls_R_factor_gt 0.0250
_refine_ls_shift/su_max 0.003
_refine_ls_shift/su_mean 0.000
_refine_ls_structure_factor_coef Fsqd
_refine_ls_weighting_details 'calc w=1/[\s^2^(Fo^2^)+(0.0149P)^2^+2.9778P] where P=(Fo^2^+2Fc^2^)/3'
_refine_ls_weighting_scheme calc
_refine_ls_wR_factor_gt 0.0529
_refine_ls_wR_factor_ref 0.0548
_reflns_number_gt 10195
_reflns_number_total 11235
_reflns_threshold_expression >2sigma(I)
_cod_data_source_file su5440sup1.cif
_cod_data_source_block 1b
_cod_original_cell_volume 3274.10(10)
_cod_original_sg_symbol_H-M P-1
_cod_database_code 2242508

loop_
_symmetry_equiv_pos_as_xyz
'x, y, z'
'-x, -y, -z'

loop_
_atom_site_type_symbol
_atom_site_label
_atom_site_fract_x
_atom_site_fract_y
_atom_site_fract_z
_atom_site_U_iso_or_equiv
_atom_site_adp_type
_atom_site_calc_flag
_atom_site_refinement_flags
_atom_site_occupancy
_atom_site_symmetry_multiplicity
_atom_site_disorder_assembly
_atom_site_disorder_group
Ir Ir1 0.461480(9) 0.703450(8) 0.132966(5) 0.02536(4) Uani d . 1 1 . .
P P1 0.58314(6) 0.65692(6) 0.21612(4) 0.02768(16) Uani d . 1 1 . .
P P2 0.38022(6) 0.76427(5) 0.29095(4) 0.02648(16) Uani d . 1 1 . .
P P3 0.22546(6) 0.69359(6) 0.24242(4) 0.02697(16) Uani d . 1 1 . .
P P4 0.40431(6) 0.55141(5) 0.17784(4) 0.02696(16) Uani d . 1 1 . .
C C1 0.3280(2) 0.7630(2) 0.21544(14) 0.0258(6) Uani d D 1 1 . .
H H1 0.2936(18) 0.8334(13) 0.1955(12) 0.011(6) Uiso d D 1 1 . .
C C2 0.4957(2) 0.6538(2) 0.30570(14) 0.0276(6) Uani d . 1 1 . .
H H2A 0.4729 0.5894 0.3264 0.033 Uiso calc . 1 1 . .
H H2B 0.5348 0.6571 0.3398 0.033 Uiso calc . 1 1 . .
C C3 0.3009(2) 0.5595(2) 0.26020(14) 0.0274(6) Uani d . 1 1 . .
H H3A 0.2533 0.5156 0.2686 0.033 Uiso calc . 1 1 . .
H H3B 0.3351 0.5369 0.3035 0.033 Uiso calc . 1 1 . .
C C4 0.3868(3) 0.8415(2) 0.05239(16) 0.0360(7) Uani d D 1 1 . .
H H4 0.3186(17) 0.877(2) 0.0726(14) 0.034(8) Uiso d D 1 1 . .
C C5 0.4777(3) 0.8572(2) 0.06626(15) 0.0343(7) Uani d D 1 1 . .
H H5 0.460(2) 0.9001(19) 0.0958(14) 0.034(8) Uiso d D 1 1 . .
C C6 0.5813(3) 0.8596(2) 0.00956(16) 0.0406(8) Uani d . 1 1 . .
H H6A 0.6143 0.9088 0.0133 0.049 Uiso calc . 1 1 . .
H H6B 0.5626 0.8845 -0.0396 0.049 Uiso calc . 1 1 . .
C C7 0.6643(3) 0.7521(2) 0.01956(16) 0.0395(7) Uani d . 1 1 . .
H H7A 0.7061 0.7466 -0.0284 0.047 Uiso calc . 1 1 . .
H H7B 0.7148 0.7456 0.0500 0.047 Uiso calc . 1 1 . .
C C8 0.6107(2) 0.6642(2) 0.05499(15) 0.0317(7) Uani d D 1 1 . .
H H8 0.653(2) 0.5994(16) 0.0787(13) 0.028(7) Uiso d D 1 1 . .
C C9 0.5245(2) 0.6586(2) 0.03001(15) 0.0322(7) Uani d D 1 1 . .
H H9 0.518(2) 0.5915(15) 0.0382(15) 0.033(8) Uiso d D 1 1 . .
C C10 0.4799(3) 0.7379(3) -0.03775(16) 0.0428(8) Uani d . 1 1 . .
H H10A 0.4547 0.7029 -0.0617 0.051 Uiso calc . 1 1 . .
H H10B 0.5383 0.7657 -0.0723 0.051 Uiso calc . 1 1 . .
C C11 0.3865(3) 0.8281(3) -0.02031(16) 0.0448(8) Uani d . 1 1 . .
H H11A 0.3920 0.8924 -0.0596 0.054 Uiso calc . 1 1 . .
H H11B 0.3177 0.8155 -0.0185 0.054 Uiso calc . 1 1 . .
C C14 0.0575(3) 0.3930(3) 0.33642(19) 0.0538(9) Uani d . 1 1 . .
C C15 -0.0499(3) 0.4683(3) 0.3472(2) 0.0653(11) Uani d . 1 1 . .
H H15A -0.0409 0.5264 0.3571 0.098 Uiso calc R 1 1 . .
H H15B -0.0969 0.4342 0.3883 0.098 Uiso calc R 1 1 . .
H H15C -0.0819 0.4934 0.3033 0.098 Uiso calc R 1 1 . .
C C16 0.1526(4) 0.2208(4) 0.3366(3) 0.1033(18) Uani d . 1 1 . .
H H16A 0.1824 0.2376 0.2842 0.124 Uiso calc . 1 1 . .
H H16B 0.2055 0.2203 0.3629 0.124 Uiso calc . 1 1 . .
C C17 0.1323(6) 0.1214(4) 0.3615(4) 0.149(3) Uani d . 1 1 . .
H H17A 0.1993 0.0694 0.3527 0.223 Uiso calc . 1 1 . .
H H17B 0.0801 0.1223 0.3351 0.223 Uiso calc . 1 1 . .
H H17C 0.1037 0.1048 0.4135 0.223 Uiso calc . 1 1 . .
C C101 0.6851(2) 0.5311(2) 0.23307(16) 0.0330(7) Uani d . 1 1 . .
C C102 0.7811(3) 0.5228(3) 0.18279(18) 0.0443(8) Uani d . 1 1 . .
H H102 0.7913 0.5805 0.1424 0.053 Uiso calc . 1 1 . .
C C103 0.8621(3) 0.4293(3) 0.1921(2) 0.0570(10) Uani d . 1 1 . .
H H103 0.9265 0.4237 0.1579 0.068 Uiso calc . 1 1 . .
C C104 0.8474(3) 0.3453(3) 0.2515(2) 0.0603(11) Uani d . 1 1 . .
H H104 0.9021 0.2823 0.2579 0.072 Uiso calc . 1 1 . .
C C105 0.7533(3) 0.3532(3) 0.3013(2) 0.0527(9) Uani d . 1 1 . .
H H105 0.7441 0.2953 0.3418 0.063 Uiso calc . 1 1 . .
C C106 0.6716(3) 0.4455(2) 0.29282(17) 0.0389(7) Uani d . 1 1 . .
H H106 0.6073 0.4501 0.3273 0.047 Uiso calc . 1 1 . .
C C107 0.6667(2) 0.7374(2) 0.21511(15) 0.0320(7) Uani d . 1 1 . .
C C108 0.6685(3) 0.8334(2) 0.16393(17) 0.0411(8) Uani d . 1 1 . .
H H108 0.6261 0.8597 0.1268 0.049 Uiso calc . 1 1 . .
C C109 0.7319(3) 0.8909(3) 0.1668(2) 0.0525(9) Uani d . 1 1 . .
H H109 0.7332 0.9552 0.1311 0.063 Uiso calc . 1 1 . .
C C110 0.7929(3) 0.8543(3) 0.2214(2) 0.0515(9) Uani d . 1 1 . .
H H110 0.8359 0.8934 0.2234 0.062 Uiso calc . 1 1 . .
C C111 0.7905(3) 0.7596(3) 0.27351(19) 0.0454(8) Uani d . 1 1 . .
H H111 0.8314 0.7347 0.3114 0.054 Uiso calc . 1 1 . .
C C112 0.7289(2) 0.7014(2) 0.27038(17) 0.0385(7) Uani d . 1 1 . .
H H112 0.7288 0.6367 0.3058 0.046 Uiso calc . 1 1 . .
C C201 0.2931(2) 0.7600(2) 0.37806(15) 0.0300(6) Uani d . 1 1 . .
C C202 0.2019(3) 0.8435(2) 0.38288(17) 0.0385(7) Uani d . 1 1 . .
H H202 0.1852 0.8990 0.3408 0.046 Uiso calc . 1 1 . .
C C203 0.1363(3) 0.8439(3) 0.44981(19) 0.0483(9) Uani d . 1 1 . .
H H203 0.0740 0.8992 0.4533 0.058 Uiso calc . 1 1 . .
C C204 0.1627(3) 0.7629(3) 0.51158(18) 0.0524(9) Uani d . 1 1 . .
H H204 0.1181 0.7636 0.5571 0.063 Uiso calc . 1 1 . .
C C205 0.2527(3) 0.6815(3) 0.50748(17) 0.0499(9) Uani d . 1 1 . .
H H205 0.2698 0.6271 0.5501 0.060 Uiso calc . 1 1 . .
C C206 0.3186(2) 0.6793(2) 0.44076(16) 0.0387(7) Uani d . 1 1 . .
H H206 0.3804 0.6234 0.4379 0.046 Uiso calc . 1 1 . .
C C207 0.4181(2) 0.8828(2) 0.26773(15) 0.0320(7) Uani d . 1 1 . .
C C208 0.3747(3) 0.9729(2) 0.21576(16) 0.0369(7) Uani d . 1 1 . .
H H208 0.3309 0.9712 0.1864 0.044 Uiso calc . 1 1 . .
C C209 0.3955(3) 1.0651(3) 0.20704(19) 0.0503(9) Uani d . 1 1 . .
H H209 0.3651 1.1261 0.1722 0.060 Uiso calc . 1 1 . .
C C210 0.4602(4) 1.0679(3) 0.2489(2) 0.0648(11) Uani d . 1 1 . .
H H210 0.4751 1.1307 0.2421 0.078 Uiso calc . 1 1 . .
C C211 0.5038(3) 0.9792(3) 0.3011(2) 0.0663(11) Uani d . 1 1 . .
H H211 0.5484 0.9819 0.3296 0.080 Uiso calc . 1 1 . .
C C212 0.4823(3) 0.8863(3) 0.31180(19) 0.0476(9) Uani d . 1 1 . .
H H212 0.5105 0.8262 0.3482 0.057 Uiso calc . 1 1 . .
C C301 0.1215(2) 0.7077(2) 0.32096(16) 0.0335(7) Uani d . 1 1 . .
C C302 0.0369(3) 0.7986(3) 0.31247(19) 0.0473(9) Uani d . 1 1 . .
H H302 0.0372 0.8519 0.2677 0.057 Uiso calc . 1 1 . .
C C303 -0.0468(3) 0.8103(4) 0.3697(2) 0.0657(12) Uani d . 1 1 . .
H H303 -0.1038 0.8716 0.3641 0.079 Uiso calc . 1 1 . .
C C304 -0.0473(3) 0.7322(4) 0.4349(3) 0.0755(14) Uani d . 1 1 . .
H H304 -0.1045 0.7404 0.4740 0.091 Uiso calc . 1 1 . .
C C305 0.0349(4) 0.6427(4) 0.4434(2) 0.0693(12) Uani d . 1 1 . .
H H305 0.0333 0.5895 0.4881 0.083 Uiso calc . 1 1 . .
C C306 0.1207(3) 0.6295(3) 0.38662(17) 0.0471(8) Uani d . 1 1 . .
H H306 0.1776 0.5681 0.3928 0.056 Uiso calc . 1 1 . .
C C307 0.1454(2) 0.7273(2) 0.17256(15) 0.0326(7) Uani d . 1 1 . .
C C308 0.1260(3) 0.8232(3) 0.11981(17) 0.0440(8) Uani d . 1 1 . .
H H308 0.1604 0.8731 0.1156 0.053 Uiso calc . 1 1 . .
C C309 0.0538(3) 0.8442(3) 0.0727(2) 0.0584(10) Uani d . 1 1 . .
H H309 0.0417 0.9082 0.0357 0.070 Uiso calc . 1 1 . .
C C310 0.0012(3) 0.7740(4) 0.0796(2) 0.0623(11) Uani d . 1 1 . .
H H310 -0.0465 0.7895 0.0473 0.075 Uiso calc . 1 1 . .
C C311 0.0176(3) 0.6799(3) 0.1338(2) 0.0537(10) Uani d . 1 1 . .
H H311 -0.0202 0.6320 0.1393 0.064 Uiso calc . 1 1 . .
C C312 0.0897(2) 0.6567(3) 0.17995(17) 0.0406(8) Uani d . 1 1 . .
H H312 0.1014 0.5924 0.2167 0.049 Uiso calc . 1 1 . .
C C401 0.4968(2) 0.4226(2) 0.20953(15) 0.0295(6) Uani d . 1 1 . .
C C402 0.5886(2) 0.3912(2) 0.16092(16) 0.0362(7) Uani d . 1 1 . .
H H402 0.6045 0.4377 0.1146 0.043 Uiso calc . 1 1 . .
C C403 0.6568(3) 0.2914(3) 0.18040(19) 0.0461(8) Uani d . 1 1 . .
H H403 0.7184 0.2707 0.1471 0.055 Uiso calc . 1 1 . .
C C404 0.6349(3) 0.2227(2) 0.24823(19) 0.0452(8) Uani d . 1 1 . .
H H404 0.6813 0.1552 0.2611 0.054 Uiso calc . 1 1 . .
C C405 0.5449(3) 0.2529(2) 0.29694(17) 0.0439(8) Uani d . 1 1 . .
H H405 0.5303 0.2063 0.3434 0.053 Uiso calc . 1 1 . .
C C406 0.4753(3) 0.3523(2) 0.27784(16) 0.0375(7) Uani d . 1 1 . .
H H406 0.4133 0.3720 0.3112 0.045 Uiso calc . 1 1 . .
C C407 0.3319(2) 0.5201(2) 0.12470(15) 0.0320(7) Uani d . 1 1 . .
C C408 0.2978(2) 0.5915(2) 0.06077(16) 0.0381(7) Uani d . 1 1 . .
H H408 0.3170 0.6546 0.0416 0.046 Uiso calc . 1 1 . .
C C409 0.2356(3) 0.5705(3) 0.02483(17) 0.0476(9) Uani d . 1 1 . .
H H409 0.2132 0.6192 -0.0186 0.057 Uiso calc . 1 1 . .
C C410 0.2065(3) 0.4788(3) 0.05248(19) 0.0503(9) Uani d . 1 1 . .
H H410 0.1642 0.4651 0.0280 0.060 Uiso calc . 1 1 . .
C C411 0.2393(3) 0.4071(3) 0.1159(2) 0.0496(9) Uani d . 1 1 . .
H H411 0.2184 0.3447 0.1351 0.060 Uiso calc . 1 1 . .
C C412 0.3030(3) 0.4268(2) 0.15140(17) 0.0407(8) Uani d . 1 1 . .
H H412 0.3270 0.3767 0.1939 0.049 Uiso calc . 1 1 . .
O O7 0.1411(3) 0.4140(2) 0.3173(2) 0.1064(12) Uani d . 1 1 . .
O O8 0.0513(2) 0.2987(2) 0.34964(17) 0.0749(8) Uani d . 1 1 . .
S S1 0.1125(3) 1.0951(3) 0.13842(18) 0.0560(7) Uani d P 0.70 1 A 1
C C12 -0.0306(4) 1.1228(4) 0.1465(3) 0.0754(13) Uani d P 0.70 1 A 1
O O1 0.1527(6) 1.0904(6) 0.0623(4) 0.0901(19) Uani d P 0.70 1 A 1
O O2 0.1282(14) 1.1797(10) 0.1514(9) 0.105(4) Uani d P 0.70 1 A 1
O O3 0.1374(11) 0.9978(7) 0.1880(5) 0.069(2) Uani d P 0.70 1 A 1
F F1 -0.0869(5) 1.1246(5) 0.2118(3) 0.0854(16) Uani d P 0.70 1 A 1
F F2 -0.0532(8) 1.0620(10) 0.1224(7) 0.132(4) Uani d P 0.70 1 A 1
F F3 -0.0644(9) 1.2209(11) 0.1072(7) 0.140(5) Uani d P 0.70 1 A 1
S S2 0.57325(12) 0.62722(10) 0.51933(7) 0.0420(3) Uani d P 0.70 1 B 1
C C13 0.6889(7) 0.6786(6) 0.4978(3) 0.0565(15) Uani d P 0.70 1 B 1
O O4 0.5883(3) 0.5956(2) 0.45537(14) 0.0747(8) Uani d . 1 1 B 1
O O5 0.5977(2) 0.54564(19) 0.58397(12) 0.0607(7) Uani d . 1 1 B 1
O O6 0.4829(5) 0.7109(5) 0.5289(4) 0.0915(18) Uani d P 0.70 1 B 1
F F4 0.7006(9) 0.7076(10) 0.5518(8) 0.117(5) Uani d P 0.70 1 B 1
F F5 0.6855(9) 0.7612(7) 0.4389(7) 0.092(3) Uani d P 0.70 1 B 1
F F6 0.7765(8) 0.6095(9) 0.4838(6) 0.121(4) Uani d P 0.70 1 B 1
S S1A 0.1059(11) 1.0991(13) 0.1635(9) 0.151(6) Uani d P 0.30 1 C 2
C C12A -0.0306(4) 1.1228(4) 0.1465(3) 0.0754(13) Uani d P 0.30 1 C 2
O O1A 0.143(3) 1.104(3) 0.0811(16) 0.25(2) Uani d P 0.30 1 C 2
O O2A 0.115(3) 1.180(3) 0.176(2) 0.125(15) Uani d P 0.30 1 C 2
O O3A 0.134(3) 0.992(2) 0.2148(13) 0.090(9) Uani d P 0.30 1 C 2
F F1A -0.056(2) 1.096(2) 0.2263(17) 0.30(2) Uani d P 0.30 1 C 2
F F2A -0.0567(11) 1.0479(18) 0.1356(14) 0.093(8) Uani d P 0.30 1 C 2
F F3A -0.0797(14) 1.212(2) 0.0996(10) 0.076(5) Uani d P 0.30 1 C 2
S S2A 0.6515(4) 0.5980(3) 0.50435(17) 0.0555(8) Uani d P 0.30 1 D 2
C C13A 0.6234(14) 0.7302(14) 0.4998(8) 0.063(4) Uani d P 0.30 1 D 2
O O6A 0.778(2) 0.573(2) 0.4828(13) 0.092(9) Uani d P 0.30 1 D 2
F F4A 0.656(2) 0.7358(16) 0.5501(15) 0.080(6) Uani d P 0.30 1 D 2
F F5A 0.649(2) 0.7896(19) 0.4384(18) 0.099(8) Uani d P 0.30 1 D 2
F F6A 0.5153(11) 0.7693(10) 0.5148(8) 0.120(5) Uani d P 0.30 1 D 2
C C18 0.7007(8) 1.0799(7) 0.4747(7) 0.096(3) Uani d P 0.70 1 . .
Cl Cl1 0.8229(3) 1.0644(2) 0.40662(18) 0.1241(11) Uani d P 0.70 1 . .
Cl Cl2 0.6250(13) 1.0045(8) 0.4790(9) 0.158(5) Uani d P 0.35 1 . .
Cl Cl2B 0.628(3) 1.012(3) 0.5128(18) 0.64(3) Uani d P 0.35 1 . .
C C18A 0.662(3) 0.985(3) 0.447(3) 0.112(17) Uani d P 0.30 1 . .
Cl Cl1A 0.7639(17) 1.0444(13) 0.4296(9) 0.294(11) Uani d P 0.30 1 . .
Cl Cl2A 0.6556(10) 0.9510(10) 0.5190(10) 0.167(5) Uani d P 0.30 1 . .

loop_
_atom_site_aniso_label
_atom_site_aniso_U_11
_atom_site_aniso_U_22
_atom_site_aniso_U_33
_atom_site_aniso_U_12
_atom_site_aniso_U_13
_atom_site_aniso_U_23
Ir1 0.02827(7) 0.02462(6) 0.02257(6) -0.00713(5) -0.00395(4) -0.00646(4)
P1 0.0271(4) 0.0282(4) 0.0268(4) -0.0073(3) -0.0048(3) -0.0071(3)
P2 0.0282(4) 0.0277(4) 0.0248(4) -0.0072(3) -0.0049(3) -0.0089(3)
P3 0.0252(4) 0.0288(4) 0.0282(4) -0.0059(3) -0.0049(3) -0.0109(3)
P4 0.0281(4) 0.0266(4) 0.0266(4) -0.0069(3) -0.0042(3) -0.0091(3)
C1 0.0283(15) 0.0221(14) 0.0266(14) -0.0044(12) -0.0085(12) -0.0061(12)
C2 0.0281(15) 0.0294(15) 0.0242(14) -0.0089(12) -0.0054(12) -0.0046(12)
C3 0.0290(15) 0.0258(15) 0.0294(15) -0.0087(12) -0.0048(12) -0.0094(12)
C4 0.0359(17) 0.0325(17) 0.0296(16) -0.0010(14) -0.0070(14) -0.0040(13)
C5 0.0477(19) 0.0225(15) 0.0263(15) -0.0078(14) -0.0042(14) -0.0029(12)
C6 0.055(2) 0.0338(17) 0.0302(16) -0.0198(15) -0.0012(14) -0.0024(13)
C7 0.0406(18) 0.0468(19) 0.0320(16) -0.0220(15) 0.0082(14) -0.0136(14)
C8 0.0340(16) 0.0301(16) 0.0268(15) -0.0061(14) 0.0008(13) -0.0102(13)
C9 0.0385(17) 0.0334(17) 0.0229(14) -0.0111(14) 0.0030(12) -0.0110(13)
C10 0.054(2) 0.048(2) 0.0288(16) -0.0203(17) -0.0058(15) -0.0099(14)
C11 0.057(2) 0.0425(19) 0.0313(17) -0.0099(17) -0.0172(15) -0.0023(14)
C14 0.059(2) 0.052(2) 0.049(2) -0.029(2) -0.0048(18) -0.0037(17)
C15 0.068(3) 0.056(2) 0.072(3) -0.020(2) -0.007(2) -0.019(2)
C16 0.078(3) 0.058(3) 0.149(5) -0.012(3) 0.008(3) -0.027(3)
C17 0.145(6) 0.061(4) 0.210(8) -0.017(4) 0.005(5) -0.043(4)
C101 0.0304(16) 0.0344(17) 0.0390(17) -0.0049(13) -0.0131(13) -0.0146(14)
C102 0.0359(18) 0.047(2) 0.050(2) -0.0052(16) -0.0096(15) -0.0186(16)
C103 0.0337(19) 0.063(3) 0.080(3) 0.0042(18) -0.0109(18) -0.043(2)
C104 0.059(3) 0.042(2) 0.089(3) 0.0125(19) -0.040(2) -0.034(2)
C105 0.067(3) 0.0365(19) 0.061(2) -0.0021(18) -0.035(2) -0.0143(17)
C106 0.0465(19) 0.0314(17) 0.0445(18) -0.0091(15) -0.0167(15) -0.0121(14)
C107 0.0274(15) 0.0349(16) 0.0327(15) -0.0081(13) -0.0015(12) -0.0115(13)
C108 0.0413(18) 0.0406(18) 0.0426(18) -0.0137(15) -0.0095(15) -0.0093(15)
C109 0.059(2) 0.043(2) 0.059(2) -0.0250(18) -0.0132(19) -0.0064(17)
C110 0.043(2) 0.055(2) 0.068(2) -0.0266(17) -0.0073(18) -0.0201(19)
C111 0.0376(18) 0.055(2) 0.054(2) -0.0180(16) -0.0123(16) -0.0195(17)
C112 0.0360(17) 0.0399(18) 0.0403(17) -0.0115(15) -0.0101(14) -0.0086(14)
C201 0.0320(16) 0.0365(16) 0.0279(15) -0.0136(13) -0.0020(12) -0.0151(13)
C202 0.0393(18) 0.0393(18) 0.0407(18) -0.0105(15) -0.0059(14) -0.0171(14)
C203 0.0413(19) 0.055(2) 0.052(2) -0.0096(17) 0.0026(16) -0.0307(18)
C204 0.050(2) 0.075(3) 0.0373(19) -0.024(2) 0.0089(16) -0.0285(19)
C205 0.051(2) 0.066(2) 0.0297(17) -0.0202(19) -0.0019(15) -0.0103(16)
C206 0.0384(17) 0.0453(19) 0.0313(16) -0.0111(15) -0.0053(14) -0.0105(14)
C207 0.0328(16) 0.0313(16) 0.0350(16) -0.0104(13) 0.0007(13) -0.0166(13)
C208 0.0423(18) 0.0321(17) 0.0360(17) -0.0099(14) -0.0037(14) -0.0119(14)
C209 0.064(2) 0.0371(19) 0.050(2) -0.0210(17) 0.0004(18) -0.0131(16)
C210 0.078(3) 0.051(2) 0.083(3) -0.034(2) -0.003(2) -0.031(2)
C211 0.068(3) 0.073(3) 0.085(3) -0.028(2) -0.018(2) -0.043(3)
C212 0.052(2) 0.050(2) 0.055(2) -0.0148(17) -0.0172(17) -0.0250(17)
C301 0.0256(15) 0.0472(18) 0.0356(16) -0.0130(14) -0.0016(13) -0.0211(14)
C302 0.0328(18) 0.062(2) 0.056(2) -0.0031(17) -0.0111(16) -0.0344(18)
C303 0.0309(19) 0.104(3) 0.080(3) -0.002(2) -0.0041(19) -0.067(3)
C304 0.049(2) 0.133(4) 0.069(3) -0.039(3) 0.021(2) -0.067(3)
C305 0.073(3) 0.104(4) 0.044(2) -0.050(3) 0.016(2) -0.031(2)
C306 0.049(2) 0.058(2) 0.0400(19) -0.0244(18) 0.0026(16) -0.0193(17)
C307 0.0263(15) 0.0393(17) 0.0343(16) -0.0030(13) -0.0064(13) -0.0178(14)
C308 0.0423(19) 0.045(2) 0.0428(19) -0.0051(16) -0.0157(15) -0.0104(16)
C309 0.055(2) 0.061(2) 0.050(2) 0.003(2) -0.0254(19) -0.0108(19)
C310 0.043(2) 0.090(3) 0.062(2) 0.000(2) -0.0249(19) -0.037(2)
C311 0.0348(19) 0.075(3) 0.068(2) -0.0120(18) -0.0126(17) -0.041(2)
C312 0.0311(17) 0.048(2) 0.0478(19) -0.0099(15) -0.0077(15) -0.0204(16)
C401 0.0307(15) 0.0285(15) 0.0352(16) -0.0073(13) -0.0096(13) -0.0137(13)
C402 0.0335(17) 0.0369(17) 0.0385(17) -0.0068(14) -0.0058(14) -0.0141(14)
C403 0.0350(18) 0.047(2) 0.056(2) 0.0012(16) -0.0064(16) -0.0260(17)
C404 0.048(2) 0.0313(17) 0.058(2) -0.0021(15) -0.0201(17) -0.0141(16)
C405 0.057(2) 0.0310(17) 0.0424(18) -0.0111(16) -0.0154(17) -0.0050(14)
C406 0.0423(18) 0.0328(17) 0.0374(17) -0.0084(14) -0.0079(14) -0.0112(14)
C407 0.0287(15) 0.0376(17) 0.0320(16) -0.0058(13) -0.0047(13) -0.0162(13)
C408 0.0339(17) 0.0446(18) 0.0357(17) -0.0102(14) -0.0021(14) -0.0148(15)
C409 0.0374(18) 0.074(3) 0.0343(17) -0.0092(18) -0.0093(15) -0.0219(17)
C410 0.0394(19) 0.076(3) 0.052(2) -0.0160(19) -0.0065(16) -0.039(2)
C411 0.048(2) 0.054(2) 0.062(2) -0.0187(17) -0.0065(18) -0.0327(19)
C412 0.0442(19) 0.0394(18) 0.0459(19) -0.0115(15) -0.0095(15) -0.0192(15)
O7 0.069(2) 0.068(2) 0.177(4) -0.0401(18) 0.000(2) -0.026(2)
O8 0.0601(18) 0.0499(16) 0.110(2) -0.0234(14) 0.0019(16) -0.0216(16)
S1 0.0412(10) 0.0431(13) 0.0814(13) -0.0096(9) -0.0161(9) -0.0130(10)
C12 0.068(3) 0.072(3) 0.081(3) 0.005(3) -0.022(3) -0.033(3)
O1 0.067(3) 0.102(4) 0.081(4) -0.012(3) 0.021(3) -0.038(4)
O2 0.134(7) 0.060(5) 0.137(8) -0.048(5) -0.023(5) -0.025(5)
O3 0.074(4) 0.037(4) 0.094(7) 0.000(3) -0.055(5) -0.002(4)
F1 0.062(2) 0.102(4) 0.074(3) -0.003(3) 0.014(2) -0.041(3)
F2 0.118(7) 0.155(9) 0.164(7) -0.005(5) -0.073(5) -0.089(6)
F3 0.126(8) 0.093(6) 0.169(8) 0.040(5) -0.079(5) -0.028(5)
S2 0.0382(7) 0.0489(8) 0.0380(7) -0.0139(6) -0.0080(6) -0.0089(6)
C13 0.061(4) 0.057(4) 0.050(4) -0.028(4) -0.010(3) -0.002(3)
O4 0.097(2) 0.095(2) 0.0479(15) -0.0380(18) -0.0246(15) -0.0190(15)
O5 0.093(2) 0.0556(15) 0.0385(13) -0.0322(14) -0.0133(13) -0.0069(12)
O6 0.056(3) 0.083(4) 0.121(5) 0.008(3) -0.020(3) -0.036(4)
F4 0.139(9) 0.195(10) 0.072(4) -0.118(8) -0.018(5) -0.034(6)
F5 0.121(6) 0.085(7) 0.062(4) -0.067(6) 0.007(4) 0.006(5)
F6 0.049(5) 0.141(9) 0.162(6) -0.022(6) -0.003(4) -0.044(5)
S1A 0.116(8) 0.080(6) 0.291(18) 0.021(5) -0.121(10) -0.074(10)
C12A 0.068(3) 0.072(3) 0.081(3) 0.005(3) -0.022(3) -0.033(3)
O1A 0.28(3) 0.35(4) 0.15(2) -0.16(3) 0.15(2) -0.18(2)
O2A 0.111(18) 0.095(16) 0.22(4) 0.003(13) -0.10(2) -0.085(19)
O3A 0.089(11) 0.088(12) 0.078(15) -0.032(8) -0.066(12) 0.037(10)
F1A 0.31(4) 0.126(16) 0.21(2) 0.028(18) 0.13(2) 0.027(14)
F2A 0.021(6) 0.088(10) 0.187(18) -0.029(7) 0.014(8) -0.069(10)
F3A 0.026(4) 0.092(12) 0.058(6) 0.018(5) -0.012(5) 0.010(6)
S2A 0.068(3) 0.060(2) 0.0417(17) -0.026(2) -0.0116(17) -0.0085(15)
C13A 0.062(11) 0.070(11) 0.047(9) 0.001(9) -0.016(8) -0.020(9)
O6A 0.080(15) 0.088(14) 0.063(9) 0.039(10) -0.006(8) -0.032(8)
F4A 0.134(18) 0.086(8) 0.055(7) -0.088(11) -0.018(10) -0.006(6)
F5A 0.17(2) 0.053(9) 0.058(8) -0.019(10) -0.023(11) -0.006(7)
F6A 0.078(9) 0.093(9) 0.137(10) 0.021(7) 0.003(7) -0.030(9)
C18 0.084(6) 0.076(5) 0.147(9) -0.005(4) -0.037(6) -0.057(6)
Cl1 0.178(3) 0.0668(14) 0.129(2) -0.0061(17) -0.036(2) -0.0482(14)
Cl2 0.244(15) 0.098(6) 0.186(10) -0.107(8) -0.096(10) -0.005(6)
Cl2B 0.68(5) 0.54(5) 0.42(3) 0.02(4) 0.24(4) -0.23(3)
C18A 0.078(14) 0.083(19) 0.22(5) -0.030(11) -0.01(2) -0.10(3)
Cl1A 0.44(3) 0.223(13) 0.244(15) -0.188(15) 0.071(15) -0.095(11)
Cl2A 0.166(8) 0.112(7) 0.263(15) -0.034(6) -0.073(10) -0.077(8)

loop_
_atom_type_symbol
_atom_type_description
_atom_type_scat_dispersion_real
_atom_type_scat_dispersion_imag
_atom_type_scat_source
C C 0.0033 0.0016 'International Tables Vol C Tables 4.2.6.8 and 6.1.1.4'
H H 0.0000 0.0000 'International Tables Vol C Tables 4.2.6.8 and 6.1.1.4'
O O 0.0106 0.0060 'International Tables Vol C Tables 4.2.6.8 and 6.1.1.4'
P P 0.1023 0.0942 'International Tables Vol C Tables 4.2.6.8 and 6.1.1.4'
Cl Cl 0.1484 0.1585 'International Tables Vol C Tables 4.2.6.8 and 6.1.1.4'
Ir Ir -1.4442 7.9887 'International Tables Vol C Tables 4.2.6.8 and 6.1.1.4'
F F 0.0171 0.0103 'International Tables Vol C Tables 4.2.6.8 and 6.1.1.4'
S S 0.1246 0.1234 'International Tables Vol C Tables 4.2.6.8 and 6.1.1.4'

loop_
_geom_angle_atom_site_label_1
_geom_angle_atom_site_label_2
_geom_angle_atom_site_label_3
_geom_angle
C4 Ir1 C5 38.02(12)
C4 Ir1 C8 93.71(11)
C5 Ir1 C8 78.86(11)
C4 Ir1 C9 77.48(11)
C5 Ir1 C9 86.15(11)
C8 Ir1 C9 36.88(11)
C4 Ir1 C1 85.76(11)
C5 Ir1 C1 93.77(11)
C8 Ir1 C1 168.27(11)
C9 Ir1 C1 152.78(11)
C4 Ir1 P4 123.12(9)
C5 Ir1 P4 160.77(9)
C8 Ir1 P4 103.01(8)
C9 Ir1 P4 84.52(8)
C1 Ir1 P4 86.97(7)
C4 Ir1 P1 137.87(9)
C5 Ir1 P1 101.15(9)
C8 Ir1 P1 84.27(8)
C9 Ir1 P1 118.50(8)
C1 Ir1 P1 88.27(7)
P4 Ir1 P1 98.08(2)
C101 P1 C2 104.16(13)
C101 P1 C107 98.08(13)
C2 P1 C107 99.81(13)
C101 P1 Ir1 121.11(9)
C2 P1 Ir1 104.80(9)
C107 P1 Ir1 125.41(9)
C2 P2 C201 107.29(13)
C2 P2 C207 110.72(13)
C201 P2 C207 102.84(13)
C2 P2 C1 106.75(12)
C201 P2 C1 119.19(13)
C207 P2 C1 109.95(13)
C3 P3 C307 109.67(13)
C3 P3 C301 108.36(14)
C307 P3 C301 101.47(13)
C3 P3 C1 104.15(13)
C307 P3 C1 113.63(13)
C301 P3 C1 119.41(13)
C401 P4 C3 102.37(13)
C401 P4 C407 98.90(13)
C3 P4 C407 100.46(13)
C401 P4 Ir1 122.24(10)
C3 P4 Ir1 107.96(9)
C407 P4 Ir1 121.49(10)
P3 C1 P2 114.86(14)
P3 C1 Ir1 109.99(13)
P2 C1 Ir1 111.40(13)
P3 C1 H1 106.6(15)
P2 C1 H1 102.8(14)
Ir1 C1 H1 110.9(14)
P2 C2 P1 107.11(13)
P2 C2 H2A 110.3
P1 C2 H2A 110.3
P2 C2 H2B 110.3
P1 C2 H2B 110.3
H2A C2 H2B 108.5
P3 C3 P4 105.75(14)
P3 C3 H3A 110.6
P4 C3 H3A 110.6
P3 C3 H3B 110.6
P4 C3 H3B 110.6
H3A C3 H3B 108.7
C5 C4 C11 121.6(3)
C5 C4 Ir1 71.10(16)
C11 C4 Ir1 116.4(2)
C5 C4 H4 116.5(18)
C11 C4 H4 112.7(17)
Ir1 C4 H4 112.0(17)
C4 C5 C6 121.6(3)
C4 C5 Ir1 70.87(17)
C6 C5 Ir1 115.47(19)
C4 C5 H5 113.5(19)
C6 C5 H5 116.7(19)
Ir1 C5 H5 109.7(18)
C5 C6 C7 112.7(2)
C5 C6 H6A 109.1
C7 C6 H6A 109.1
C5 C6 H6B 109.1
C7 C6 H6B 109.1
H6A C6 H6B 107.8
C8 C7 C6 112.2(2)
C8 C7 H7A 109.2
C6 C7 H7A 109.2
C8 C7 H7B 109.2
C6 C7 H7B 109.2
H7A C7 H7B 107.9
C9 C8 C7 123.2(3)
C9 C8 Ir1 72.21(16)
C7 C8 Ir1 112.51(19)
C9 C8 H8 113.8(17)
C7 C8 H8 117.3(18)
Ir1 C8 H8 107.5(17)
C8 C9 C10 122.9(3)
C8 C9 Ir1 70.91(16)
C10 C9 Ir1 115.7(2)
C8 C9 H9 117.0(17)
C10 C9 H9 112.8(17)
Ir1 C9 H9 109.7(17)
C9 C10 C11 113.1(2)
C9 C10 H10A 109.0
C11 C10 H10A 109.0
C9 C10 H10B 109.0
C11 C10 H10B 109.0
H10A C10 H10B 107.8
C4 C11 C10 112.1(2)
C4 C11 H11A 109.2
C10 C11 H11A 109.2
C4 C11 H11B 109.2
C10 C11 H11B 109.2
H11A C11 H11B 107.9
O7 C14 O8 122.0(4)
O7 C14 C15 124.8(4)
O8 C14 C15 113.2(3)
C14 C15 H15A 109.5
C14 C15 H15B 109.5
H15A C15 H15B 109.5
C14 C15 H15C 109.5
H15A C15 H15C 109.5
H15B C15 H15C 109.5
C17 C16 O8 109.1(5)
C17 C16 H16A 109.9
O8 C16 H16A 109.9
C17 C16 H16B 109.9
O8 C16 H16B 109.9
H16A C16 H16B 108.3
C16 C17 H17A 109.5
C16 C17 H17B 109.5
H17A C17 H17B 109.5
C16 C17 H17C 109.5
H17A C17 H17C 109.5
H17B C17 H17C 109.5
C106 C101 C102 119.2(3)
C106 C101 P1 123.6(2)
C102 C101 P1 117.1(2)
C103 C102 C101 120.3(3)
C103 C102 H102 119.9
C101 C102 H102 119.9
C104 C103 C102 119.8(3)
C104 C103 H103 120.1
C102 C103 H103 120.1
C105 C104 C103 120.2(3)
C105 C104 H104 119.9
C103 C104 H104 119.9
C104 C105 C106 120.8(3)
C104 C105 H105 119.6
C106 C105 H105 119.6
C105 C106 C101 119.7(3)
C105 C106 H106 120.2
C101 C106 H106 120.2
C108 C107 C112 118.1(3)
C108 C107 P1 123.7(2)
C112 C107 P1 118.1(2)
C109 C108 C107 121.0(3)
C109 C108 H108 119.5
C107 C108 H108 119.5
C110 C109 C108 120.3(3)
C110 C109 H109 119.9
C108 C109 H109 119.9
C109 C110 C111 119.4(3)
C109 C110 H110 120.3
C111 C110 H110 120.3
C112 C111 C110 120.6(3)
C112 C111 H111 119.7
C110 C111 H111 119.7
C111 C112 C107 120.6(3)
C111 C112 H112 119.7
C107 C112 H112 119.7
C206 C201 C202 119.8(3)
C206 C201 P2 121.4(2)
C202 C201 P2 118.7(2)
C203 C202 C201 119.7(3)
C203 C202 H202 120.2
C201 C202 H202 120.2
C202 C203 C204 119.7(3)
C202 C203 H203 120.1
C204 C203 H203 120.1
C205 C204 C203 121.0(3)
C205 C204 H204 119.5
C203 C204 H204 119.5
C204 C205 C206 120.1(3)
C204 C205 H205 120.0
C206 C205 H205 120.0
C205 C206 C201 119.8(3)
C205 C206 H206 120.1
C201 C206 H206 120.1
C208 C207 C212 119.5(3)
C208 C207 P2 122.7(2)
C212 C207 P2 117.1(2)
C209 C208 C207 120.2(3)
C209 C208 H208 119.9
C207 C208 H208 119.9
C210 C209 C208 120.3(3)
C210 C209 H209 119.9
C208 C209 H209 119.9
C209 C210 C211 120.4(3)
C209 C210 H210 119.8
C211 C210 H210 119.8
C210 C211 C212 120.4(3)
C210 C211 H211 119.8
C212 C211 H211 119.8
C211 C212 C207 119.2(3)
C211 C212 H212 120.4
C207 C212 H212 120.4
C306 C301 C302 119.9(3)
C306 C301 P3 122.0(2)
C302 C301 P3 117.9(2)
C303 C302 C301 119.9(4)
C303 C302 H302 120.1
C301 C302 H302 120.1
C304 C303 C302 120.0(4)
C304 C303 H303 120.0
C302 C303 H303 120.0
C305 C304 C303 120.4(4)
C305 C304 H304 119.8
C303 C304 H304 119.8
C304 C305 C306 120.6(4)
C304 C305 H305 119.7
C306 C305 H305 119.7
C301 C306 C305 119.2(3)
C301 C306 H306 120.4
C305 C306 H306 120.4
C308 C307 C312 119.7(3)
C308 C307 P3 123.6(2)
C312 C307 P3 116.1(2)
C307 C308 C309 118.5(3)
C307 C308 H308 120.7
C309 C308 H308 120.7
C310 C309 C308 121.3(3)
C310 C309 H309 119.4
C308 C309 H309 119.4
C309 C310 C311 120.2(3)
C309 C310 H310 119.9
C311 C310 H310 119.9
C310 C311 C312 119.6(4)
C310 C311 H311 120.2
C312 C311 H311 120.2
C311 C312 C307 120.7(3)
C311 C312 H312 119.7
C307 C312 H312 119.7
C402 C401 C406 118.6(3)
C402 C401 P4 118.2(2)
C406 C401 P4 123.0(2)
C403 C402 C401 120.4(3)
C403 C402 H402 119.8
C401 C402 H402 119.8
C404 C403 C402 120.4(3)
C404 C403 H403 119.8
C402 C403 H403 119.8
C405 C404 C403 119.8(3)
C405 C404 H404 120.1
C403 C404 H404 120.1
C404 C405 C406 120.3(3)
C404 C405 H405 119.8
C406 C405 H405 119.8
C405 C406 C401 120.4(3)
C405 C406 H406 119.8
C401 C406 H406 119.8
C408 C407 C412 118.4(3)
C408 C407 P4 121.2(2)
C412 C407 P4 120.2(2)
C409 C408 C407 120.6(3)
C409 C408 H408 119.7
C407 C408 H408 119.7
C410 C409 C408 120.2(3)
C410 C409 H409 119.9
C408 C409 H409 119.9
C409 C410 C411 120.2(3)
C409 C410 H410 119.9
C411 C410 H410 119.9
C410 C411 C412 119.9(3)
C410 C411 H411 120.1
C412 C411 H411 120.1
C411 C412 C407 120.7(3)
C411 C412 H412 119.7
C407 C412 H412 119.7
C14 O8 C16 116.9(3)
O3 S1 O2 119.2(8)
O3 S1 O1 111.2(6)
O2 S1 O1 114.1(8)
O3 S1 C12 102.1(6)
O2 S1 C12 104.7(8)
O1 S1 C12 103.0(4)
F2 C12 F1 111.5(7)
F2 C12 F3 110.8(10)
F1 C12 F3 101.6(7)
F2 C12 S1 110.1(6)
F1 C12 S1 115.8(4)
F3 C12 S1 106.6(7)
O6 S2 O5 115.7(3)
O6 S2 O4 116.9(3)
O5 S2 O4 115.62(18)
O6 S2 C13 104.7(4)
O5 S2 C13 99.4(2)
O4 S2 C13 100.7(3)
F6 C13 F5 106.3(9)
F6 C13 F4 107.3(9)
F5 C13 F4 106.2(9)
F6 C13 S2 109.9(6)
F5 C13 S2 112.8(7)
F4 C13 S2 113.9(7)
O2A S1A O3A 122(2)
O2A S1A O1A 112(3)
O3A S1A O1A 114(2)
O6A S2A C13A 98.6(12)
F4A C13A F5A 115(2)
F4A C13A F6A 103.4(19)
F5A C13A F6A 103.0(19)
F4A C13A S2A 109.7(15)
F5A C13A S2A 115.7(17)
F6A C13A S2A 108.7(13)
Cl1A C18 Cl2B 107.9(14)
Cl1A C18 Cl2 87.6(11)
Cl2B C18 Cl2 25.8(14)
Cl1A C18 Cl1 23.8(9)
Cl2B C18 Cl1 131.0(12)
Cl2 C18 Cl1 111.4(8)
Cl1A C18 C18A 63.8(14)
Cl2B C18 C18A 47.8(18)
Cl2 C18 C18A 24.0(14)
Cl1 C18 C18A 87.5(12)
Cl1A C18 Cl2A 90.0(9)
Cl2B C18 Cl2A 21.8(12)
Cl2 C18 Cl2A 29.1(5)
Cl1 C18 Cl2A 111.4(6)
C18A C18 Cl2A 40.3(16)
Cl1A Cl1 C18 32.9(12)
Cl2B Cl2 C18A 141(6)
Cl2B Cl2 Cl2A 55(3)
C18A Cl2 Cl2A 100(4)
Cl2B Cl2 C18 61(3)
C18A Cl2 C18 94(4)
Cl2A Cl2 C18 92.1(12)
Cl2B Cl2 Cl1A 91(3)
C18A Cl2 Cl1A 59(3)
Cl2A Cl2 Cl1A 94.3(15)
C18 Cl2 Cl1A 36.0(5)
Cl2 Cl2B Cl2A 76(3)
Cl2 Cl2B C18A 20(3)
Cl2A Cl2B C18A 67(3)
Cl2 Cl2B C18 93(3)
Cl2A Cl2B C18 116(3)
C18A Cl2B C18 82(2)
Cl2 Cl2B Cl1A 69(2)
Cl2A Cl2B Cl1A 89(2)
C18A Cl2B Cl1A 53.7(19)
C18 Cl2B Cl1A 31.5(7)
Cl2 C18A Cl2A 45(3)
Cl2 C18A Cl2B 19(3)
Cl2A C18A Cl2B 33.9(19)
Cl2 C18A Cl1A 99(3)
Cl2A C18A Cl1A 96(2)
Cl2B C18A Cl1A 85(2)
Cl2 C18A C18 62(3)
Cl2A C18A C18 72.2(16)
Cl2B C18A C18 50.0(16)
Cl1A C18A C18 37.6(9)
Cl1 Cl1A C18 123.3(19)
Cl1 Cl1A C18A 157(2)
C18 Cl1A C18A 78.6(13)
Cl1 Cl1A Cl2 177(2)
C18 Cl1A Cl2 56.4(9)
C18A Cl1A Cl2 22.4(10)
Cl1 Cl1A Cl2B 161(2)
C18 Cl1A Cl2B 40.6(11)
C18A Cl1A Cl2B 41.2(15)
Cl2 Cl1A Cl2B 19.9(11)
Cl1 Cl1A Cl2A 158(2)
C18 Cl1A Cl2A 58.8(8)
C18A Cl1A Cl2A 35.3(16)
Cl2 Cl1A Cl2A 24.5(4)
Cl2B Cl1A Cl2A 20.6(9)
Cl2B Cl2A Cl2 48(3)
Cl2B Cl2A C18A 79(4)
Cl2 Cl2A C18A 35.0(18)
Cl2B Cl2A C18 43(3)
Cl2 Cl2A C18 58.8(10)
C18A Cl2A C18 67.5(18)
Cl2B Cl2A Cl1A 70(3)
Cl2 Cl2A Cl1A 61.2(15)
C18A Cl2A Cl1A 49.1(18)
C18 Cl2A Cl1A 31.1(5)

loop_
_geom_bond_atom_site_label_1
_geom_bond_atom_site_label_2
_geom_bond_distance
Ir1 C4 2.169(3)
Ir1 C5 2.172(3)
Ir1 C8 2.208(3)
Ir1 C9 2.225(3)
Ir1 C1 2.232(3)
Ir1 P4 2.3386(7)
Ir1 P1 2.3889(7)
P1 C101 1.831(3)
P1 C2 1.840(3)
P1 C107 1.844(3)
P2 C2 1.794(3)
P2 C201 1.798(3)
P2 C207 1.799(3)
P2 C1 1.821(3)
P3 C3 1.793(3)
P3 C307 1.804(3)
P3 C301 1.807(3)
P3 C1 1.811(3)
P4 C401 1.833(3)
P4 C3 1.844(3)
P4 C407 1.849(3)
C1 H1 0.938(16)
C2 H2A 0.9800
C2 H2B 0.9800
C3 H3A 0.9800
C3 H3B 0.9800
C4 C5 1.414(4)
C4 C11 1.524(4)
C4 H4 0.939(17)
C5 C6 1.529(4)
C5 H5 0.928(17)
C6 C7 1.541(4)
C6 H6A 0.9800
C6 H6B 0.9800
C7 C8 1.512(4)
C7 H7A 0.9800
C7 H7B 0.9800
C8 C9 1.402(4)
C8 H8 0.935(17)
C9 C10 1.525(4)
C9 H9 0.946(17)
C10 C11 1.528(5)
C10 H10A 0.9800
C10 H10B 0.9800
C11 H11A 0.9800
C11 H11B 0.9800
C14 O7 1.179(4)
C14 O8 1.306(4)
C14 C15 1.487(5)
C15 H15A 0.9700
C15 H15B 0.9700
C15 H15C 0.9700
C16 C17 1.421(8)
C16 O8 1.461(5)
C16 H16A 0.9800
C16 H16B 0.9800
C17 H17A 0.9700
C17 H17B 0.9700
C17 H17C 0.9700
C101 C106 1.390(4)
C101 C102 1.394(4)
C102 C103 1.392(5)
C102 H102 0.9400
C103 C104 1.374(6)
C103 H103 0.9400
C104 C105 1.371(6)
C104 H104 0.9400
C105 C106 1.388(4)
C105 H105 0.9400
C106 H106 0.9400
C107 C108 1.387(4)
C107 C112 1.396(4)
C108 C109 1.386(5)
C108 H108 0.9400
C109 C110 1.374(5)
C109 H109 0.9400
C110 C111 1.383(5)
C110 H110 0.9400
C111 C112 1.378(4)
C111 H111 0.9400
C112 H112 0.9400
C201 C206 1.388(4)
C201 C202 1.397(4)
C202 C203 1.381(4)
C202 H202 0.9400
C203 C204 1.381(5)
C203 H203 0.9400
C204 C205 1.368(5)
C204 H204 0.9400
C205 C206 1.383(4)
C205 H205 0.9400
C206 H206 0.9400
C207 C208 1.386(4)
C207 C212 1.400(4)
C208 C209 1.381(5)
C208 H208 0.9400
C209 C210 1.366(5)
C209 H209 0.9400
C210 C211 1.379(6)
C210 H210 0.9400
C211 C212 1.385(5)
C211 H211 0.9400
C212 H212 0.9400
C301 C306 1.379(4)
C301 C302 1.394(4)
C302 C303 1.375(5)
C302 H302 0.9400
C303 C304 1.374(6)
C303 H303 0.9400
C304 C305 1.364(6)
C304 H304 0.9400
C305 C306 1.388(5)
C305 H305 0.9400
C306 H306 0.9400
C307 C308 1.385(4)
C307 C312 1.391(4)
C308 C309 1.404(5)
C308 H308 0.9400
C309 C310 1.359(6)
C309 H309 0.9400
C310 C311 1.380(6)
C310 H310 0.9400
C311 C312 1.382(4)
C311 H311 0.9400
C312 H312 0.9400
C401 C402 1.390(4)
C401 C406 1.393(4)
C402 C403 1.389(4)
C402 H402 0.9400
C403 C404 1.378(5)
C403 H403 0.9400
C404 C405 1.373(5)
C404 H404 0.9400
C405 C406 1.391(4)
C405 H405 0.9400
C406 H406 0.9400
C407 C408 1.387(4)
C407 C412 1.392(4)
C408 C409 1.387(4)
C408 H408 0.9400
C409 C410 1.372(5)
C409 H409 0.9400
C410 C411 1.375(5)
C410 H410 0.9400
C411 C412 1.387(4)
C411 H411 0.9400
C412 H412 0.9400
S1 O3 1.377(10)
S1 O2 1.414(15)
S1 O1 1.479(8)
S1 C12 1.785(6)
C12 F2 1.277(12)
C12 F1 1.315(8)
C12 F3 1.325(13)
S2 O6 1.408(6)
S2 O5 1.416(3)
S2 O4 1.440(3)
S2 C13 1.811(6)
C13 F6 1.287(12)
C13 F5 1.329(12)
C13 F4 1.340(15)
S1A O2A 1.32(4)
S1A O3A 1.49(3)
S1A O1A 1.56(3)
S2A O6A 1.56(3)
S2A C13A 1.773(18)
C13A F4A 1.23(3)
C13A F5A 1.25(3)
C13A F6A 1.35(2)
C18 Cl1A 1.182(16)
C18 Cl2B 1.47(3)
C18 Cl2 1.676(13)
C18 Cl1 1.820(13)
C18 C18A 1.90(3)
C18 Cl2A 1.958(18)
Cl1 Cl1A 0.880(17)
Cl2 Cl2B 0.73(4)
Cl2 C18A 0.78(4)
Cl2 Cl2A 0.952(14)
Cl2 Cl1A 2.01(2)
Cl2B Cl2A 0.81(4)
Cl2B C18A 1.42(5)
Cl2B Cl1A 2.15(3)
C18A Cl2A 1.33(5)
C18A Cl1A 1.74(4)
Cl1A Cl2A 2.29(2)

loop_
_geom_hbond_atom_site_label_D
_geom_hbond_atom_site_label_H
_geom_hbond_atom_site_label_A
_geom_hbond_site_symmetry_A
_geom_hbond_distance_DH
_geom_hbond_distance_HA
_geom_hbond_distance_DA
_geom_hbond_angle_DHA
C2 H2B O4 . 0.98 2.36 3.245(4) 151
C2 H2A O5 2_666 0.98 2.38 3.307(4) 158
C3 H3B O5 2_666 0.98 2.38 3.343(4) 169
C206 H206 O5 2_666 0.94 2.52 3.204(4) 130
C3 H3A O7 . 0.98 2.23 3.185(5) 165
C1 H1 O3 . 0.94(2) 2.55(2) 3.419(11) 155(2)
C208 H208 O3 . 0.94 2.47 3.231(16) 139
C308 H308 O3 . 0.94 2.57 3.301(12) 135

_cod_database_fobs_code 2242508
